data_4302870
loop_
_publ_author_name
'Jiong-Peng Zhao'
'Bo-Wen Hu'
'Qian Yang'
'Tong-Liang Hu'
'Xian-He Bu'

_publ_section_title
;
Single-Crystal-to-Single-Crystal Transformation in Unusual
Three-Dimensional Manganese(II) Frameworks Exhibiting Unprecedented
Topology and Homospin Ferrimagnet
;
_journal_name_full 'Inorganic Chemistry'
_journal_page_first 7111
_journal_page_last 7116
_journal_paper_doi 10.1021/ic900893m
_journal_volume 48
_journal_year 2009
_chemical_formula_sum 'C16 H16 Mn3 N2 O12'
_chemical_formula_weight 593.13
_chemical_name_systematic
; 
 ? 
;
_space_group_IT_number 15
_symmetry_cell_setting monoclinic
_symmetry_space_group_name_Hall '-C 2yc'
_symmetry_space_group_name_H-M 'C 1 2/c 1'
_atom_sites_solution_hydrogens geom
_atom_sites_solution_primary direct
_atom_sites_solution_secondary difmap
_audit_creation_method SHELXL-97
_cell_angle_alpha 90.00
_cell_angle_beta 91.23(3)
_cell_angle_gamma 90.00
_cell_formula_units_Z 4
_cell_length_a 17.993(4)
_cell_length_b 10.644(2)
_cell_length_c 11.531(2)
_cell_measurement_temperature 293(2)
_cell_volume 2207.9(7)
_computing_cell_refinement 'Bruker XSCANS'
_computing_data_collection 'Bruker XSCANS'
_computing_data_reduction 'Bruker SHELXTL'
_computing_molecular_graphics 'Bruker SHELXTL'
_computing_publication_material 'Bruker SHELXTL'
_computing_structure_refinement 'SHELXL-97 (Sheldrick, 1997)'
_computing_structure_solution 'SHELXS-97 (Sheldrick, 1990)'
_diffrn_ambient_temperature 293(2)
_diffrn_measured_fraction_theta_full 0.998
_diffrn_measured_fraction_theta_max 0.998
_diffrn_measurement_device_type 'Bruker P4'
_diffrn_measurement_method '\w scans'
_diffrn_radiation_monochromator graphite
_diffrn_radiation_source 'fine-focus sealed tube'
_diffrn_radiation_type MoK\a
_diffrn_radiation_wavelength 0.71073
_diffrn_reflns_av_R_equivalents 0.0967
_diffrn_reflns_av_sigmaI/netI 0.0660
_diffrn_reflns_limit_h_max 21
_diffrn_reflns_limit_h_min -21
_diffrn_reflns_limit_k_max 12
_diffrn_reflns_limit_k_min -12
_diffrn_reflns_limit_l_max 13
_diffrn_reflns_limit_l_min -13
_diffrn_reflns_number 9157
_diffrn_reflns_theta_full 25.00
_diffrn_reflns_theta_max 25.00
_diffrn_reflns_theta_min 3.53
_exptl_absorpt_coefficient_mu 1.754
_exptl_absorpt_correction_type none
_exptl_crystal_colour YELLOW
_exptl_crystal_density_diffrn 1.784
_exptl_crystal_density_method 'not measured'
_exptl_crystal_description BLOCK
_exptl_crystal_F_000 1188
_exptl_crystal_size_max 0.3
_exptl_crystal_size_mid 0.25
_exptl_crystal_size_min 0.25
_refine_diff_density_max 0.538
_refine_diff_density_min -0.556
_refine_diff_density_rms 0.104
_refine_ls_extinction_method none
_refine_ls_goodness_of_fit_ref 1.142
_refine_ls_hydrogen_treatment mixed
_refine_ls_matrix_type full
_refine_ls_number_parameters 166
_refine_ls_number_reflns 1953
_refine_ls_number_restraints 0
_refine_ls_restrained_S_all 1.142
_refine_ls_R_factor_all 0.0974
_refine_ls_R_factor_gt 0.0692
_refine_ls_shift/su_max 0.007
_refine_ls_shift/su_mean 0.001
_refine_ls_structure_factor_coef Fsqd
_refine_ls_weighting_details 'calc w=1/[\s^2^(Fo^2^)+(0.0677P)^2^+8.8771P] where P=(Fo^2^+2Fc^2^)/3'
_refine_ls_weighting_scheme calc
_refine_ls_wR_factor_gt 0.1524
_refine_ls_wR_factor_ref 0.1671
_reflns_number_gt 1477
_reflns_number_total 1953
_reflns_threshold_expression >2sigma(I)
_cod_data_source_file ic900893m_si_002_1.cif
_cod_data_source_block 1
_cod_depositor_comments
;
The following automatic conversions were performed:
'_symmetry_cell_setting' value 'Monoclinic' changed to 'monoclinic'
according to '/home/saulius/struct/CIF-dictionaries/cif_core.dic'
dictionary named 'cif_core.dic' version 2.4.1 from 2010-06-29.

Automatic conversion script
Id: cif_fix_enum 1527 2010-12-29 10:47:43Z saulius 
;
_cod_original_cell_volume 2208.0(8)
_cod_database_code 4302870

loop_
_symmetry_equiv_pos_as_xyz
'x, y, z'
'-x, y, -z+1/2'
'x+1/2, y+1/2, z'
'-x+1/2, y+1/2, -z+1/2'
'-x, -y, -z'
'x, -y, z-1/2'
'-x+1/2, -y+1/2, -z'
'x+1/2, -y+1/2, z-1/2'

loop_
_atom_site_label
_atom_site_type_symbol
_atom_site_fract_x
_atom_site_fract_y
_atom_site_fract_z
_atom_site_U_iso_or_equiv
_atom_site_adp_type
_atom_site_occupancy
_atom_site_symmetry_multiplicity
_atom_site_calc_flag
_atom_site_refinement_flags
_atom_site_disorder_assembly
_atom_site_disorder_group
O5 O 0.0207(2) 0.6156(4) 0.9402(4) 0.0369(10) Uani 1 1 d . . .
Mn1 Mn 0.0000 0.62645(13) 0.7500 0.0355(4) Uani 1 2 d S . .
O4 O 0.1122(3) 0.3697(5) 0.8472(4) 0.0577(14) Uani 1 1 d . . .
O3 O 0.4167(2) 0.2692(4) 0.7678(4) 0.0468(12) Uani 1 1 d . . .
O2 O 0.3545(2) 0.2118(4) 0.9263(4) 0.0452(12) Uani 1 1 d . . .
C1 C 0.3695(3) 0.2854(6) 0.8453(5) 0.0358(15) Uani 1 1 d . . .
Mn2 Mn 0.08658(5) 0.45829(9) 1.00867(8) 0.0367(4) Uani 1 1 d . . .
O1 O 0.1897(3) 0.5647(4) 1.0082(4) 0.0490(13) Uani 1 1 d . . .
N1 N 0.2387(3) 0.5424(5) 0.9243(5) 0.0418(14) Uani 1 1 d . . .
C3 C 0.2767(4) 0.4333(6) 0.9243(6) 0.0376(16) Uani 1 1 d . . .
C6 C 0.3380(4) 0.4963(7) 0.7541(7) 0.0478(18) Uani 1 1 d . . .
C5 C 0.2991(4) 0.6075(7) 0.7566(7) 0.056(2) Uani 1 1 d . . .
H5A H 0.3063 0.6676 0.6995 0.067 Uiso 1 1 calc R . .
C2 C 0.3269(3) 0.4075(6) 0.8397(5) 0.0372(15) Uani 1 1 d . . .
C4 C 0.2499(4) 0.6296(7) 0.8425(7) 0.0501(19) Uani 1 1 d . . .
O6 O 0.0789(2) 0.4833(4) 0.6928(4) 0.0433(12) Uani 1 1 d . . .
C7 C 0.1134(4) 0.3973(8) 0.7444(7) 0.0496(19) Uani 1 1 d . . .
H1 H 0.265(3) 0.382(6) 0.985(5) 0.031(17) Uiso 1 1 d . . .
H4 H 0.223(4) 0.710(8) 0.861(7) 0.08(3) Uiso 1 1 d . . .
H2 H 0.374(5) 0.471(7) 0.698(7) 0.07(3) Uiso 1 1 d . . .
C8 C 0.0389(5) 0.7407(8) 0.9912(7) 0.069(2) Uani 1 1 d . . .
H8A H 0.0474 0.7322 1.0733 0.103 Uiso 1 1 calc R . .
H8D H -0.0019 0.7973 0.9771 0.103 Uiso 1 1 calc R . .
H8C H 0.0828 0.7734 0.9562 0.103 Uiso 1 1 calc R . .
H5 H 0.128(5) 0.345(9) 0.686(8) 0.10(3) Uiso 1 1 d . . .

loop_
_atom_site_aniso_label
_atom_site_aniso_U_11
_atom_site_aniso_U_22
_atom_site_aniso_U_33
_atom_site_aniso_U_23
_atom_site_aniso_U_13
_atom_site_aniso_U_12
O5 0.036(2) 0.035(3) 0.040(3) -0.003(2) 0.0077(19) -0.0021(19)
Mn1 0.0329(8) 0.0384(9) 0.0359(8) 0.000 0.0145(6) 0.000
O4 0.077(4) 0.057(3) 0.039(3) -0.001(3) 0.017(3) 0.020(3)
O3 0.046(3) 0.045(3) 0.050(3) 0.001(2) 0.020(2) 0.014(2)
O2 0.049(3) 0.044(3) 0.043(3) 0.011(2) 0.017(2) 0.009(2)
C1 0.034(4) 0.038(4) 0.036(4) -0.001(3) 0.008(3) 0.004(3)
Mn2 0.0340(6) 0.0396(6) 0.0372(6) 0.0012(5) 0.0148(4) 0.0026(4)
O1 0.045(3) 0.039(3) 0.063(3) -0.003(2) 0.025(2) 0.002(2)
N1 0.036(3) 0.037(3) 0.053(4) 0.001(3) 0.015(3) 0.001(3)
C3 0.038(4) 0.035(4) 0.041(4) 0.005(3) 0.009(3) 0.000(3)
C6 0.049(4) 0.047(4) 0.048(4) 0.004(3) 0.017(4) 0.006(3)
C5 0.064(5) 0.046(5) 0.057(5) 0.011(4) 0.014(4) -0.001(4)
C2 0.034(4) 0.042(4) 0.036(4) 0.004(3) 0.008(3) 0.001(3)
C4 0.051(5) 0.039(4) 0.060(5) 0.010(4) 0.011(4) 0.010(3)
O6 0.041(3) 0.047(3) 0.042(3) 0.006(2) 0.015(2) 0.009(2)
C7 0.066(5) 0.052(5) 0.032(4) -0.006(4) 0.018(4) 0.015(4)
C8 0.063(6) 0.077(6) 0.066(6) 0.002(5) 0.010(4) 0.009(5)

loop_
_atom_type_symbol
_atom_type_description
_atom_type_scat_dispersion_real
_atom_type_scat_dispersion_imag
_atom_type_scat_source
C C 0.0033 0.0016 'International Tables Vol C Tables 4.2.6.8 and 6.1.1.4'
H H 0.0000 0.0000 'International Tables Vol C Tables 4.2.6.8 and 6.1.1.4'
N N 0.0061 0.0033 'International Tables Vol C Tables 4.2.6.8 and 6.1.1.4'
O O 0.0106 0.0060 'International Tables Vol C Tables 4.2.6.8 and 6.1.1.4'
Mn Mn 0.3368 0.7283 'International Tables Vol C Tables 4.2.6.8 and 6.1.1.4'

loop_
_geom_angle_atom_site_label_1
_geom_angle_atom_site_label_2
_geom_angle_atom_site_label_3
_geom_angle
_geom_angle_site_symmetry_1
_geom_angle_site_symmetry_3
_geom_angle_publ_flag
C8 O5 Mn2 113.8(4) . 5_567 ?
C8 O5 Mn2 115.4(4) . . ?
Mn2 O5 Mn2 95.89(17) 5_567 . ?
C8 O5 Mn1 112.0(4) . . ?
Mn2 O5 Mn1 98.93(17) 5_567 . ?
Mn2 O5 Mn1 118.32(19) . . ?
O3 Mn1 O3 90.0(3) 4_556 3_455 ?
O3 Mn1 O6 167.91(17) 4_556 2_556 ?
O3 Mn1 O6 90.28(17) 3_455 2_556 ?
O3 Mn1 O6 90.28(17) 4_556 . ?
O3 Mn1 O6 167.91(17) 3_455 . ?
O6 Mn1 O6 92.0(2) 2_556 . ?
O3 Mn1 O5 91.63(17) 4_556 . ?
O3 Mn1 O5 92.60(17) 3_455 . ?
O6 Mn1 O5 76.28(16) 2_556 . ?
O6 Mn1 O5 99.48(16) . . ?
O3 Mn1 O5 92.60(17) 4_556 2_556 ?
O3 Mn1 O5 91.63(17) 3_455 2_556 ?
O6 Mn1 O5 99.48(17) 2_556 2_556 ?
O6 Mn1 O5 76.28(16) . 2_556 ?
O5 Mn1 O5 174.0(2) . 2_556 ?
C7 O4 Mn2 138.1(5) . . ?
C1 O3 Mn1 130.4(4) . 3_545 ?
C1 O2 Mn2 130.8(4) . 7_557 ?
O2 C1 O3 127.1(6) . . ?
O2 C1 C2 116.9(5) . . ?
O3 C1 C2 116.0(5) . . ?
O4 Mn2 O1 91.6(2) . . ?
O4 Mn2 O5 106.52(19) . 5_567 ?
O1 Mn2 O5 161.90(17) . 5_567 ?
O4 Mn2 O5 98.50(17) . . ?
O1 Mn2 O5 93.20(17) . . ?
O5 Mn2 O5 84.11(17) 5_567 . ?
O4 Mn2 O6 166.41(19) . 6_566 ?
O1 Mn2 O6 85.84(17) . 6_566 ?
O5 Mn2 O6 76.60(16) 5_567 6_566 ?
O5 Mn2 O6 94.96(17) . 6_566 ?
O4 Mn2 O2 79.91(18) . 7_557 ?
O1 Mn2 O2 91.42(18) . 7_557 ?
O5 Mn2 O2 91.93(16) 5_567 7_557 ?
O5 Mn2 O2 175.16(17) . 7_557 ?
O6 Mn2 O2 86.81(17) 6_566 7_557 ?
N1 O1 Mn2 118.9(4) . . ?
C4 N1 O1 119.7(6) . . ?
C4 N1 C3 120.8(6) . . ?
O1 N1 C3 119.6(5) . . ?
N1 C3 C2 121.0(6) . . ?
C5 C6 C2 119.4(7) . . ?
C4 C5 C6 120.1(7) . . ?
C3 C2 C6 118.6(6) . . ?
C3 C2 C1 118.9(6) . . ?
C6 C2 C1 122.5(6) . . ?
N1 C4 C5 120.1(7) . . ?
C7 O6 Mn1 133.2(4) . . ?
C7 O6 Mn2 128.3(4) . 6_565 ?
Mn1 O6 Mn2 98.46(18) . 6_565 ?
O4 C7 O6 128.2(7) . . ?

loop_
_geom_bond_atom_site_label_1
_geom_bond_atom_site_label_2
_geom_bond_distance
_geom_bond_site_symmetry_2
_geom_bond_publ_flag
O5 C8 1.490(9) . ?
O5 Mn2 2.178(4) 5_567 ?
O5 Mn2 2.189(4) . ?
O5 Mn1 2.220(4) . ?
Mn1 O3 2.148(4) 4_556 ?
Mn1 O3 2.148(4) 3_455 ?
Mn1 O6 2.193(4) 2_556 ?
Mn1 O6 2.193(4) . ?
Mn1 O5 2.220(4) 2_556 ?
O4 C7 1.222(8) . ?
O4 Mn2 2.146(5) . ?
O3 C1 1.258(7) . ?
O3 Mn1 2.148(4) 3_545 ?
O2 C1 1.253(7) . ?
O2 Mn2 2.220(4) 7_557 ?
C1 C2 1.510(9) . ?
Mn2 O1 2.173(5) . ?
Mn2 O5 2.178(4) 5_567 ?
Mn2 O6 2.220(5) 6_566 ?
Mn2 O2 2.220(4) 7_557 ?
O1 N1 1.344(7) . ?
N1 C4 1.341(9) . ?
N1 C3 1.349(8) . ?
C3 C2 1.370(9) . ?
C6 C5 1.375(10) . ?
C6 C2 1.384(9) . ?
C5 C4 1.364(10) . ?
O6 C7 1.249(9) . ?
O6 Mn2 2.220(5) 6_565 ?
